data_4502794
loop_
_publ_author_name
'Bhattacharya, Suman'
'Saha, Binoy K.'

_publ_section_title
;
 Isostructurality in the Guest Free Forms and in the Clathrates of
 1,3,5-Triethyl-2,4,6-tris(4-halophenoxy)methylbenzenes
;
_journal_issue 1
_journal_name_full 'Crystal Growth &amp; Design'
_journal_page_first 169
_journal_paper_doi 10.1021/cg2009144
_journal_volume 12
_journal_year 2012
_chemical_formula_moiety 'C33 H33 I3 O3, C2 H4 Cl2'
_chemical_formula_sum 'C35 H37 Cl2 I3 O3'
_chemical_formula_weight 957.25
_chemical_name_common '1I, DCE'
_chemical_name_systematic
;
1,3,5-triethyl-2,4,6-tris(4-iodophenoxy)methylbenzenes, 1,2-dichloroethane
;
_space_group_crystal_system triclinic
_space_group_IT_number 2
_space_group_name_Hall '-P 1'
_space_group_name_H-M_alt 'P -1'
_symmetry_space_group_name_Hall '-P 1'
_symmetry_space_group_name_H-M 'P -1'
_atom_sites_solution_hydrogens geom
_atom_sites_solution_primary direct
_atom_sites_solution_secondary difmap
_audit_creation_date 2011-09-21
_audit_creation_method
;
  Olex2 1.1
  (compiled 2011.08.18 svn.r1932, GUI svn.r3819)
;
_cell_angle_alpha 108.594(9)
_cell_angle_beta 99.230(9)
_cell_angle_gamma 91.576(9)
_cell_formula_units_Z 2
_cell_length_a 10.2164(12)
_cell_length_b 13.0464(13)
_cell_length_c 15.0017(14)
_cell_measurement_reflns_used 4932
_cell_measurement_temperature 298(2)
_cell_measurement_theta_max 29.2659
_cell_measurement_theta_min 2.6931
_cell_volume 1864.0(4)
_computing_cell_refinement
;
CrysAlisPro, Oxford Diffraction Ltd.,
Version 1.171.33.55 (release 05-01-2010 CrysAlis171 .NET)
(compiled Jan  5 2010,16:28:46)
;
_computing_data_collection
;
CrysAlisPro, Oxford Diffraction Ltd.,
Version 1.171.33.55 (release 05-01-2010 CrysAlis171 .NET)
(compiled Jan  5 2010,16:28:46)
;
_computing_data_reduction
;
CrysAlisPro, Oxford Diffraction Ltd.,
Version 1.171.33.55 (release 05-01-2010 CrysAlis171 .NET)
(compiled Jan  5 2010,16:28:46)
;
_computing_molecular_graphics
;
O. V. Dolomanov, L. J. Bourhis, R. J. Gildea, J. A. K. Howard and H. Puschmann,
OLEX2: a complete structure solution, refinement and analysis program.
J. Appl. Cryst. (2009). 42, 339-341.
;
_computing_publication_material
;
O. V. Dolomanov, L. J. Bourhis, R. J. Gildea, J. A. K. Howard and H. Puschmann,
OLEX2: a complete structure solution, refinement and analysis program.
J. Appl. Cryst. (2009). 42, 339-341.
;
_computing_structure_refinement
;
XL, G.M. Sheldrick, Acta Cryst.
(2008). A64, 112-122
;
_computing_structure_solution 'SHELXS-97 (Sheldrick, 1990)'
_diffrn_ambient_temperature 298(2)
_diffrn_detector_area_resol_mean 15.9821
_diffrn_measured_fraction_theta_full 0.998
_diffrn_measured_fraction_theta_max 0.833
_diffrn_measurement_details
;
  1 omega   15.00   45.00   1.0000    3.0800
omega____ theta____ kappa____ phi______ frames
    -      -17.4960   77.0000 -120.0000 30

  2 omega   20.00   45.00   1.0000    3.0800
omega____ theta____ kappa____ phi______ frames
    -      -17.4960   77.0000   60.0000 25

  3 omega   26.00   52.00   1.0000    3.0800
omega____ theta____ kappa____ phi______ frames
    -      -17.4960   77.0000  -30.0000 26

  4 omega  -48.00    6.00   1.0000    3.0800
omega____ theta____ kappa____ phi______ frames
    -      -17.4960   77.0000   60.0000 54

  5 omega   -9.00   82.00   1.0000    3.0800
omega____ theta____ kappa____ phi______ frames
    -       19.2928   77.0000  120.0000 91

  6 omega   -8.00   83.00   1.0000    3.0800
omega____ theta____ kappa____ phi______ frames
    -       19.2928   77.0000  -30.0000 91

  7 omega   -3.00   89.00   1.0000    3.0800
omega____ theta____ kappa____ phi______ frames
    -       19.2928   77.0000 -150.0000 92
;
_diffrn_measurement_device_type 'Xcalibur, Eos'
_diffrn_measurement_method '\w scans'
_diffrn_orient_matrix_UB_11 0.0642207761
_diffrn_orient_matrix_UB_12 0.0279870729
_diffrn_orient_matrix_UB_13 0.0119627189
_diffrn_orient_matrix_UB_21 -0.0170227098
_diffrn_orient_matrix_UB_22 0.0355164141
_diffrn_orient_matrix_UB_23 0.0424946801
_diffrn_orient_matrix_UB_31 0.0238613612
_diffrn_orient_matrix_UB_32 -0.0356316787
_diffrn_orient_matrix_UB_33 0.0249191853
_diffrn_radiation_monochromator graphite
_diffrn_radiation_type 'Mo K\a'
_diffrn_radiation_wavelength 0.7107
_diffrn_reflns_av_R_equivalents 0.0351
_diffrn_reflns_av_unetI/netI 0.0735
_diffrn_reflns_limit_h_max 14
_diffrn_reflns_limit_h_min -13
_diffrn_reflns_limit_k_max 17
_diffrn_reflns_limit_k_min -12
_diffrn_reflns_limit_l_max 20
_diffrn_reflns_limit_l_min -19
_diffrn_reflns_number 15451
_diffrn_reflns_theta_full 25.00
_diffrn_reflns_theta_max 29.33
_diffrn_reflns_theta_min 2.72
_diffrn_source 'Enhance (Mo) X-ray Source'
_exptl_absorpt_coefficient_mu 2.690
_exptl_absorpt_correction_T_max 0.584
_exptl_absorpt_correction_T_min 0.422
_exptl_absorpt_correction_type multi-scan
_exptl_absorpt_process_details
;
CrysAlisPro, Oxford Diffraction Ltd.,
Version 1.171.33.55 (release 05-01-2010 CrysAlis171 .NET)
(compiled Jan  5 2010,16:28:46)
Empirical absorption correction using spherical harmonics,
 implemented in SCALE3 ABSPACK scaling algorithm.
;
_exptl_crystal_colour colorless
_exptl_crystal_density_diffrn 1.706
_exptl_crystal_density_method 'not measured'
_exptl_crystal_description block
_exptl_crystal_F_000 928
_exptl_crystal_size_max 0.39
_exptl_crystal_size_mid 0.27
_exptl_crystal_size_min 0.20
_refine_diff_density_max 1.143
_refine_diff_density_min -1.448
_refine_diff_density_rms 0.136
_refine_ls_extinction_method none
_refine_ls_goodness_of_fit_ref 0.969
_refine_ls_hydrogen_treatment constr
_refine_ls_matrix_type full
_refine_ls_number_parameters 381
_refine_ls_number_reflns 10222
_refine_ls_number_restraints 0
_refine_ls_restrained_S_all 0.969
_refine_ls_R_factor_all 0.1266
_refine_ls_R_factor_gt 0.0652
_refine_ls_shift/su_max 0.001
_refine_ls_shift/su_mean 0.000
_refine_ls_structure_factor_coef Fsqd
_refine_ls_weighting_details 'calc w=1/[\s^2^(Fo^2^)+(0.1045P)^2^+0.0000P] where P=(Fo^2^+2Fc^2^)/3'
_refine_ls_weighting_scheme calc
_refine_ls_wR_factor_gt 0.1732
_refine_ls_wR_factor_ref 0.1929
_reflns_number_gt 4245
_reflns_number_total 10222
_reflns_threshold_expression >2sigma(I)
_cod_data_source_file cg2009144_si_001.cif
_cod_data_source_block 1I.DCE
_cod_original_cell_volume 1864.0(3)
_cod_database_code 4502794

loop_
_space_group_symop_id
_space_group_symop_operation_xyz
1 'x, y, z'
2 '-x, -y, -z'

loop_
_atom_site_label
_atom_site_type_symbol
_atom_site_fract_x
_atom_site_fract_y
_atom_site_fract_z
_atom_site_U_iso_or_equiv
_atom_site_adp_type
_atom_site_occupancy
_atom_site_symmetry_multiplicity
_atom_site_calc_flag
_atom_site_refinement_flags
I3 I -0.19035(7) -0.74946(5) -0.48359(4) 0.0969(3) Uani 1 1 d .
I2 I 0.83419(5) -0.10717(6) 0.41612(5) 0.0965(3) Uani 1 1 d .
I1 I -0.42896(7) 0.59872(5) 0.16394(7) 0.1300(4) Uani 1 1 d .
O2 O 0.2671(4) -0.1072(4) 0.1910(3) 0.0562(12) Uani 1 1 d .
C16 C -0.2738(6) 0.2440(5) 0.1352(5) 0.0514(16) Uani 1 1 d .
O1 O -0.2346(4) 0.1433(3) 0.1337(3) 0.0574(11) Uani 1 1 d .
C22 C 0.3867(6) -0.1066(5) 0.2459(4) 0.0440(14) Uani 1 1 d .
C3 C 0.0339(5) -0.1091(5) 0.1560(4) 0.0410(13) Uani 1 1 d .
C10 C 0.0477(6) 0.0964(5) 0.2226(4) 0.0480(15) Uani 1 1 d .
H10A H 0.1416 0.0906 0.2424 0.058 Uiso 1 1 calc R
H10B H 0.0401 0.1529 0.1933 0.058 Uiso 1 1 calc R
O3 O -0.1064(4) -0.3288(3) -0.1347(3) 0.0606(12) Uani 1 1 d .
C7 C -0.1589(6) 0.0910(5) 0.0618(4) 0.0498(15) Uani 1 1 d .
H7A H -0.0810 0.1382 0.0669 0.060 Uiso 1 1 calc R
H7B H -0.2125 0.0765 -0.0011 0.060 Uiso 1 1 calc R
C28 C -0.1331(6) -0.4211(5) -0.2096(4) 0.0496(15) Uani 1 1 d .
C9 C -0.1801(7) -0.3144(5) -0.0601(5) 0.0558(17) Uani 1 1 d .
H9A H -0.1710 -0.3740 -0.0348 0.067 Uiso 1 1 calc R
H9B H -0.2736 -0.3115 -0.0835 0.067 Uiso 1 1 calc R
C5 C -0.1245(6) -0.2087(5) 0.0163(4) 0.0508(16) Uani 1 1 d .
C2 C -0.0139(5) -0.0110(4) 0.1491(4) 0.0398(13) Uani 1 1 d .
C4 C -0.0203(6) -0.2075(5) 0.0895(4) 0.0466(14) Uani 1 1 d .
C17 C -0.2676(7) 0.2875(5) 0.0648(5) 0.0563(17) Uani 1 1 d .
H17 H -0.2332 0.2490 0.0112 0.068 Uiso 1 1 calc R
C33 C -0.2406(6) -0.4968(5) -0.2274(4) 0.0534(16) Uani 1 1 d .
H33 H -0.3013 -0.4855 -0.1858 0.064 Uiso 1 1 calc R
C1 C -0.1163(6) -0.0139(4) 0.0743(4) 0.0468(15) Uani 1 1 d .
C27 C 0.4985(7) -0.1043(6) 0.2025(5) 0.0600(18) Uani 1 1 d .
H27 H 0.4869 -0.1028 0.1401 0.072 Uiso 1 1 calc R
C6 C -0.1722(6) -0.1118(5) 0.0066(5) 0.0569(17) Uani 1 1 d .
C32 C -0.2568(6) -0.5889(5) -0.3070(5) 0.0588(18) Uani 1 1 d .
H32 H -0.3291 -0.6393 -0.3192 0.071 Uiso 1 1 calc R
C31 C -0.1684(7) -0.6063(5) -0.3672(4) 0.0538(16) Uani 1 1 d .
C11 C -0.0181(7) 0.1283(6) 0.3095(5) 0.068(2) Uani 1 1 d .
H11A H -0.1097 0.1391 0.2909 0.102 Uiso 1 1 calc R
H11B H 0.0266 0.1944 0.3550 0.102 Uiso 1 1 calc R
H11C H -0.0131 0.0717 0.3377 0.102 Uiso 1 1 calc R
C8 C 0.1511(6) -0.1079(6) 0.2324(4) 0.0503(15) Uani 1 1 d .
H8A H 0.1550 -0.0438 0.2881 0.060 Uiso 1 1 calc R
H8B H 0.1433 -0.1717 0.2517 0.060 Uiso 1 1 calc R
C12 C 0.0316(7) -0.3142(6) 0.0948(5) 0.0622(18) Uani 1 1 d .
H12A H 0.0278 -0.3640 0.0305 0.075 Uiso 1 1 calc R
H12B H 0.1240 -0.3010 0.1264 0.075 Uiso 1 1 calc R
C25 C 0.6417(6) -0.1047(5) 0.3425(5) 0.0583(18) Uani 1 1 d .
C24 C 0.5359(7) -0.1075(6) 0.3859(5) 0.0603(18) Uani 1 1 d .
H24 H 0.5498 -0.1086 0.4483 0.072 Uiso 1 1 calc R
C23 C 0.4050(6) -0.1086(5) 0.3383(4) 0.0551(17) Uani 1 1 d .
H23 H 0.3327 -0.1108 0.3684 0.066 Uiso 1 1 calc R
C30 C -0.0671(8) -0.5312(6) -0.3518(5) 0.069(2) Uani 1 1 d .
H30 H -0.0087 -0.5422 -0.3949 0.083 Uiso 1 1 calc R
C14 C -0.2762(8) -0.1150(7) -0.0777(6) 0.078(2) Uani 1 1 d .
H14A H -0.2626 -0.0520 -0.0972 0.093 Uiso 1 1 calc R
H14B H -0.2739 -0.1800 -0.1314 0.093 Uiso 1 1 calc R
C29 C -0.0486(7) -0.4397(7) -0.2747(5) 0.071(2) Uani 1 1 d .
H29 H 0.0222 -0.3889 -0.2658 0.085 Uiso 1 1 calc R
C21 C -0.3292(8) 0.2982(6) 0.2120(5) 0.072(2) Uani 1 1 d .
H21 H -0.3360 0.2671 0.2590 0.087 Uiso 1 1 calc R
C13 C -0.0472(8) -0.3651(7) 0.1477(6) 0.085(2) Uani 1 1 d .
H13A H -0.1388 -0.3778 0.1168 0.128 Uiso 1 1 calc R
H13B H -0.0404 -0.3173 0.2123 0.128 Uiso 1 1 calc R
H13C H -0.0130 -0.4328 0.1481 0.128 Uiso 1 1 calc R
C18 C -0.3117(7) 0.3878(6) 0.0720(6) 0.074(2) Uani 1 1 d .
H18 H -0.3060 0.4180 0.0242 0.088 Uiso 1 1 calc R
C15 C -0.4033(9) -0.1149(8) -0.0435(7) 0.108(3) Uani 1 1 d .
H15A H -0.4742 -0.1083 -0.0913 0.162 Uiso 1 1 calc R
H15B H -0.3994 -0.0547 0.0143 0.162 Uiso 1 1 calc R
H15C H -0.4194 -0.1815 -0.0310 0.162 Uiso 1 1 calc R
C19 C -0.3648(7) 0.4433(5) 0.1513(7) 0.077(2) Uani 1 1 d .
C20 C -0.3751(8) 0.3986(6) 0.2206(6) 0.079(2) Uani 1 1 d .
H20 H -0.4126 0.4354 0.2732 0.095 Uiso 1 1 calc R
Cl2 Cl 0.2918(8) 0.4595(5) 0.5312(4) 0.271(3) Uani 1 1 d .
C35 C 0.346(3) 0.337(2) 0.4880(18) 0.289(12) Uiso 1 1 d .
H35A H 0.4262 0.3346 0.5315 0.346 Uiso 1 1 calc R
H35B H 0.2799 0.2848 0.4933 0.346 Uiso 1 1 calc R
Cl1 Cl 0.4248(4) 0.1770(3) 0.3540(3) 0.1672(15) Uani 1 1 d .
C34 C 0.373(3) 0.297(2) 0.3986(18) 0.273(11) Uiso 1 1 d .
H34A H 0.4394 0.3488 0.3938 0.328 Uiso 1 1 calc R
H34B H 0.2929 0.3001 0.3555 0.328 Uiso 1 1 calc R
C26 C 0.6239(7) -0.1044(6) 0.2506(5) 0.0604(18) Uani 1 1 d .
H26 H 0.6969 -0.1042 0.2207 0.073 Uiso 1 1 calc R

loop_
_atom_site_aniso_label
_atom_site_aniso_U_11
_atom_site_aniso_U_22
_atom_site_aniso_U_33
_atom_site_aniso_U_23
_atom_site_aniso_U_13
_atom_site_aniso_U_12
I3 0.1092(5) 0.0961(5) 0.0600(3) -0.0147(3) 0.0268(3) 0.0026(4)
I2 0.0505(3) 0.1261(6) 0.1130(5) 0.0569(4) -0.0197(3) -0.0040(3)
I1 0.0987(5) 0.0521(4) 0.2585(10) 0.0450(5) 0.0946(6) 0.0321(3)
O2 0.046(2) 0.085(3) 0.038(2) 0.023(2) 0.0003(18) 0.007(2)
C16 0.040(3) 0.036(3) 0.069(4) 0.008(3) 0.003(3) 0.005(3)
O1 0.064(3) 0.050(3) 0.063(3) 0.022(2) 0.019(2) 0.015(2)
C22 0.045(3) 0.047(4) 0.037(3) 0.014(3) 0.001(3) 0.003(3)
C3 0.038(3) 0.046(4) 0.039(3) 0.014(2) 0.004(2) 0.003(3)
C10 0.055(4) 0.050(4) 0.035(3) 0.008(3) 0.010(3) -0.001(3)
O3 0.067(3) 0.042(3) 0.062(3) 0.003(2) 0.010(2) -0.009(2)
C7 0.063(4) 0.039(3) 0.044(3) 0.010(3) 0.005(3) 0.015(3)
C28 0.055(4) 0.040(4) 0.050(4) 0.014(3) 0.002(3) 0.004(3)
C9 0.059(4) 0.034(4) 0.063(4) 0.009(3) -0.005(3) 0.002(3)
C5 0.054(4) 0.030(3) 0.059(4) 0.008(3) -0.004(3) 0.005(3)
C2 0.045(3) 0.037(3) 0.030(3) 0.003(2) 0.005(2) -0.005(3)
C4 0.048(3) 0.038(3) 0.056(4) 0.019(3) 0.005(3) 0.004(3)
C17 0.065(4) 0.042(4) 0.073(4) 0.023(3) 0.034(3) 0.014(3)
C33 0.045(3) 0.049(4) 0.057(4) 0.004(3) 0.012(3) 0.002(3)
C1 0.055(4) 0.032(3) 0.048(3) 0.009(2) 0.000(3) 0.011(3)
C27 0.056(4) 0.081(5) 0.048(4) 0.024(3) 0.017(3) 0.014(4)
C6 0.055(4) 0.045(4) 0.059(4) 0.013(3) -0.015(3) 0.003(3)
C32 0.051(4) 0.050(4) 0.060(4) -0.003(3) 0.011(3) -0.006(3)
C31 0.064(4) 0.053(4) 0.042(3) 0.011(3) 0.011(3) 0.002(3)
C11 0.073(5) 0.068(5) 0.047(4) -0.003(3) 0.010(3) 0.005(4)
C8 0.046(3) 0.066(4) 0.038(3) 0.018(3) 0.006(3) 0.003(3)
C12 0.049(4) 0.060(4) 0.078(5) 0.026(4) 0.002(3) 0.007(3)
C25 0.043(4) 0.053(4) 0.071(5) 0.020(3) -0.010(3) -0.001(3)
C24 0.053(4) 0.071(5) 0.047(4) 0.014(3) -0.008(3) 0.006(3)
C23 0.051(4) 0.068(5) 0.044(4) 0.019(3) 0.003(3) 0.009(3)
C30 0.076(5) 0.078(6) 0.051(4) 0.016(4) 0.020(4) -0.004(4)
C14 0.079(5) 0.071(5) 0.080(5) 0.018(4) 0.018(4) 0.016(4)
C29 0.060(4) 0.091(6) 0.071(5) 0.041(4) 0.015(4) -0.012(4)
C21 0.086(5) 0.064(5) 0.064(4) 0.008(4) 0.030(4) 0.015(4)
C13 0.088(6) 0.084(6) 0.104(6) 0.059(5) 0.021(5) 0.007(5)
C18 0.063(5) 0.052(5) 0.113(6) 0.030(4) 0.025(4) 0.017(4)
C15 0.089(7) 0.122(9) 0.099(7) 0.010(6) 0.032(5) 0.016(6)
C19 0.055(4) 0.035(4) 0.133(7) 0.010(4) 0.036(5) 0.007(3)
C20 0.083(6) 0.057(5) 0.097(6) 0.010(4) 0.043(5) 0.019(4)
Cl2 0.387(9) 0.229(6) 0.167(4) 0.039(4) 0.001(5) 0.105(6)
Cl1 0.154(3) 0.119(3) 0.176(3) 0.002(2) -0.022(3) -0.005(2)
C26 0.048(4) 0.071(5) 0.070(5) 0.032(4) 0.012(3) 0.009(3)

loop_
_atom_type_symbol
_atom_type_description
_atom_type_scat_dispersion_real
_atom_type_scat_dispersion_imag
_atom_type_scat_source
C C 0.0033 0.0016 'International Tables Vol C Tables 4.2.6.8 and 6.1.1.4'
H H 0.0000 0.0000 'International Tables Vol C Tables 4.2.6.8 and 6.1.1.4'
O O 0.0106 0.0060 'International Tables Vol C Tables 4.2.6.8 and 6.1.1.4'
I I -0.4742 1.8119 'International Tables Vol C Tables 4.2.6.8 and 6.1.1.4'
Cl Cl 0.1484 0.1585 'International Tables Vol C Tables 4.2.6.8 and 6.1.1.4'

loop_
_geom_angle_atom_site_label_1
_geom_angle_atom_site_label_2
_geom_angle_atom_site_label_3
_geom_angle
C22 O2 C8 117.8(4)
C17 C16 O1 124.9(6)
C17 C16 C21 119.8(6)
C21 C16 O1 115.1(6)
C16 O1 C7 116.5(5)
O2 C22 C27 115.8(5)
O2 C22 C23 125.1(6)
C23 C22 C27 119.1(6)
C2 C3 C8 120.5(5)
C4 C3 C2 120.4(5)
C4 C3 C8 119.0(5)
H10A C10 H10B 107.9
C2 C10 H10A 109.1
C2 C10 H10B 109.1
C11 C10 H10A 109.1
C11 C10 H10B 109.1
C11 C10 C2 112.4(5)
C28 O3 C9 118.0(5)
O1 C7 H7A 109.7
O1 C7 H7B 109.7
O1 C7 C1 109.7(5)
H7A C7 H7B 108.2
C1 C7 H7A 109.7
C1 C7 H7B 109.7
O3 C28 C33 125.3(6)
O3 C28 C29 116.7(6)
C29 C28 C33 118.0(6)
O3 C9 H9A 110.4
O3 C9 H9B 110.4
O3 C9 C5 106.8(5)
H9A C9 H9B 108.6
C5 C9 H9A 110.4
C5 C9 H9B 110.4
C4 C5 C9 120.2(5)
C4 C5 C6 121.4(5)
C6 C5 C9 118.1(5)
C3 C2 C10 119.6(5)
C1 C2 C3 119.4(5)
C1 C2 C10 121.0(5)
C3 C4 C5 119.2(5)
C3 C4 C12 121.2(5)
C5 C4 C12 119.6(5)
C16 C17 H17 119.7
C16 C17 C18 120.6(6)
C18 C17 H17 119.7
C28 C33 H33 120.1
C32 C33 C28 119.7(6)
C32 C33 H33 120.1
C2 C1 C7 119.3(5)
C6 C1 C7 119.3(5)
C6 C1 C2 121.2(5)
C22 C27 H27 119.5
C26 C27 C22 120.9(6)
C26 C27 H27 119.5
C5 C6 C14 120.3(6)
C1 C6 C5 118.3(5)
C1 C6 C14 121.3(6)
C33 C32 H32 119.8
C31 C32 C33 120.5(6)
C31 C32 H32 119.8
C32 C31 I3 119.7(5)
C30 C31 I3 120.6(5)
C30 C31 C32 119.7(6)
C10 C11 H11A 109.5
C10 C11 H11B 109.5
C10 C11 H11C 109.5
H11A C11 H11B 109.5
H11A C11 H11C 109.5
H11B C11 H11C 109.5
O2 C8 C3 106.4(4)
O2 C8 H8A 110.5
O2 C8 H8B 110.5
C3 C8 H8A 110.5
C3 C8 H8B 110.5
H8A C8 H8B 108.6
C4 C12 H12A 109.2
C4 C12 H12B 109.2
H12A C12 H12B 107.9
C13 C12 C4 111.9(6)
C13 C12 H12A 109.2
C13 C12 H12B 109.2
C24 C25 I2 119.5(5)
C24 C25 C26 120.5(6)
C26 C25 I2 119.9(5)
C25 C24 H24 119.3
C25 C24 C23 121.3(6)
C23 C24 H24 119.3
C22 C23 C24 118.3(6)
C22 C23 H23 120.8
C24 C23 H23 120.8
C31 C30 H30 119.3
C31 C30 C29 121.3(7)
C29 C30 H30 119.3
C6 C14 H14A 110.8
C6 C14 H14B 110.8
H14A C14 H14B 108.9
C15 C14 C6 104.6(7)
C15 C14 H14A 110.8
C15 C14 H14B 110.8
C28 C29 H29 119.6
C30 C29 C28 120.7(7)
C30 C29 H29 119.6
C16 C21 H21 119.6
C16 C21 C20 120.7(8)
C20 C21 H21 119.6
C12 C13 H13A 109.5
C12 C13 H13B 109.5
C12 C13 H13C 109.5
H13A C13 H13B 109.5
H13A C13 H13C 109.5
H13B C13 H13C 109.5
C17 C18 H18 120.4
C17 C18 C19 119.1(8)
C19 C18 H18 120.4
C14 C15 H15A 109.5
C14 C15 H15B 109.5
C14 C15 H15C 109.5
H15A C15 H15B 109.5
H15A C15 H15C 109.5
H15B C15 H15C 109.5
C18 C19 I1 119.2(7)
C20 C19 I1 120.3(6)
C20 C19 C18 120.5(7)
C21 C20 H20 120.4
C19 C20 C21 119.2(7)
C19 C20 H20 120.4
Cl2 C35 H35A 106.6
Cl2 C35 H35B 106.6
H35A C35 H35B 106.6
C34 C35 Cl2 123(2)
C34 C35 H35A 106.6
C34 C35 H35B 106.6
C35 C34 Cl1 124(2)
C35 C34 H34A 106.3
C35 C34 H34B 106.3
Cl1 C34 H34A 106.3
Cl1 C34 H34B 106.3
H34A C34 H34B 106.4
C27 C26 H26 120.1
C25 C26 C27 119.8(7)
C25 C26 H26 120.1

loop_
_geom_bond_atom_site_label_1
_geom_bond_atom_site_label_2
_geom_bond_distance
I3 C31 2.088(6)
I2 C25 2.101(6)
I1 C19 2.108(7)
O2 C22 1.358(7)
O2 C8 1.425(7)
C16 O1 1.377(7)
C16 C17 1.358(9)
C16 C21 1.363(9)
O1 C7 1.434(7)
C22 C27 1.406(9)
C22 C23 1.378(8)
C3 C2 1.411(8)
C3 C4 1.385(8)
C3 C8 1.514(8)
C10 H10A 0.9700
C10 H10B 0.9700
C10 C2 1.523(7)
C10 C11 1.507(8)
O3 C28 1.345(7)
O3 C9 1.413(8)
C7 H7A 0.9700
C7 H7B 0.9700
C7 C1 1.506(8)
C28 C33 1.389(9)
C28 C29 1.376(9)
C9 H9A 0.9700
C9 H9B 0.9700
C9 C5 1.509(8)
C5 C4 1.397(8)
C5 C6 1.409(8)
C2 C1 1.396(8)
C4 C12 1.524(9)
C17 H17 0.9300
C17 C18 1.373(9)
C33 H33 0.9300
C33 C32 1.381(8)
C1 C6 1.391(8)
C27 H27 0.9300
C27 C26 1.365(9)
C6 C14 1.505(10)
C32 H32 0.9300
C32 C31 1.353(9)
C31 C30 1.344(10)
C11 H11A 0.9600
C11 H11B 0.9600
C11 H11C 0.9600
C8 H8A 0.9700
C8 H8B 0.9700
C12 H12A 0.9700
C12 H12B 0.9700
C12 C13 1.494(11)
C25 C24 1.353(9)
C25 C26 1.364(9)
C24 H24 0.9300
C24 C23 1.408(9)
C23 H23 0.9300
C30 H30 0.9300
C30 C29 1.354(10)
C14 H14A 0.9700
C14 H14B 0.9700
C14 C15 1.471(11)
C29 H29 0.9300
C21 H21 0.9300
C21 C20 1.378(11)
C13 H13A 0.9600
C13 H13B 0.9600
C13 H13C 0.9600
C18 H18 0.9300
C18 C19 1.384(11)
C15 H15A 0.9600
C15 H15B 0.9600
C15 H15C 0.9600
C19 C20 1.361(11)
C20 H20 0.9300
Cl2 C35 1.67(2)
C35 H35A 0.9700
C35 H35B 0.9700
C35 C34 1.35(3)
Cl1 C34 1.63(2)
C34 H34A 0.9700
C34 H34B 0.9700
C26 H26 0.9300

loop_
_geom_torsion_atom_site_label_1
_geom_torsion_atom_site_label_2
_geom_torsion_atom_site_label_3
_geom_torsion_atom_site_label_4
_geom_torsion
I3 C31 C30 C29 -177.5(6)
I2 C25 C24 C23 -178.4(5)
I2 C25 C26 C27 179.1(5)
I1 C19 C20 C21 -178.3(6)
O2 C22 C27 C26 -179.4(6)
O2 C22 C23 C24 -179.9(6)
C16 O1 C7 C1 176.1(5)
C16 C17 C18 C19 -1.1(11)
C16 C21 C20 C19 0.1(13)
O1 C16 C17 C18 178.7(6)
O1 C16 C21 C20 -178.5(7)
O1 C7 C1 C2 -74.5(7)
O1 C7 C1 C6 110.8(6)
C22 O2 C8 C3 -179.8(5)
C22 C27 C26 C25 -1.1(11)
C3 C2 C1 C7 -174.5(5)
C3 C2 C1 C6 0.1(9)
C3 C4 C12 C13 94.3(8)
C10 C2 C1 C7 4.9(9)
C10 C2 C1 C6 179.6(6)
O3 C28 C33 C32 -179.8(6)
O3 C28 C29 C30 179.3(6)
O3 C9 C5 C4 -90.3(7)
O3 C9 C5 C6 84.2(7)
C7 C1 C6 C5 175.8(6)
C7 C1 C6 C14 -1.2(10)
C28 O3 C9 C5 176.6(5)
C28 C33 C32 C31 0.5(10)
C9 O3 C28 C33 10.3(9)
C9 O3 C28 C29 -171.6(6)
C9 C5 C4 C3 176.6(6)
C9 C5 C4 C12 -3.3(10)
C9 C5 C6 C1 -176.7(6)
C9 C5 C6 C14 0.3(10)
C5 C4 C12 C13 -85.8(8)
C5 C6 C14 C15 94.8(9)
C2 C3 C4 C5 -1.0(9)
C2 C3 C4 C12 178.9(6)
C2 C3 C8 O2 -91.1(6)
C2 C1 C6 C5 1.1(10)
C2 C1 C6 C14 -175.9(7)
C4 C3 C2 C10 -179.7(5)
C4 C3 C2 C1 -0.2(9)
C4 C3 C8 O2 85.0(7)
C4 C5 C6 C1 -2.4(11)
C4 C5 C6 C14 174.7(7)
C17 C16 O1 C7 12.6(9)
C17 C16 C21 C20 -2.2(11)
C17 C18 C19 I1 178.7(5)
C17 C18 C19 C20 -1.0(12)
C33 C28 C29 C30 -2.5(11)
C33 C32 C31 I3 177.2(5)
C33 C32 C31 C30 -2.9(11)
C1 C6 C14 C15 -88.2(9)
C27 C22 C23 C24 0.6(9)
C6 C5 C4 C3 2.3(10)
C6 C5 C4 C12 -177.6(7)
C32 C31 C30 C29 2.6(12)
C31 C30 C29 C28 0.1(12)
C11 C10 C2 C3 -87.5(7)
C11 C10 C2 C1 93.0(7)
C8 O2 C22 C27 -179.1(6)
C8 O2 C22 C23 1.4(9)
C8 C3 C2 C10 -3.6(8)
C8 C3 C2 C1 175.9(5)
C8 C3 C4 C5 -177.1(6)
C8 C3 C4 C12 2.8(9)
C25 C24 C23 C22 -0.2(10)
C24 C25 C26 C27 1.5(11)
C23 C22 C27 C26 0.1(10)
C29 C28 C33 C32 2.1(10)
C21 C16 O1 C7 -171.3(6)
C21 C16 C17 C18 2.7(11)
C18 C19 C20 C21 1.5(13)
Cl2 C35 C34 Cl1 -179.5(14)
C26 C25 C24 C23 -0.8(11)
